data_2011094
loop_
_publ_author_name
'Gerkin, Roger E.'

_publ_section_title
;
 (3<i>R</i>*,4<i>R</i>*)-3-Isopropyl-4-phenylazetidin-2-one at 150K
;
_journal_issue 7
_journal_name_full 'Acta Crystallographica Section C'
_journal_page_first 848
_journal_page_last 849
_journal_paper_doi 10.1107/S0108270100005874
_journal_volume 56
_journal_year 2000
_chemical_formula_moiety 'C12 H15 N O'
_chemical_formula_sum 'C12 H15 N O'
_chemical_formula_weight 189.26
_space_group_IT_number 15
_symmetry_cell_setting monoclinic
_symmetry_space_group_name_Hall '-C 2yc'
_symmetry_space_group_name_H-M 'C 1 2/c 1'
_cell_angle_alpha 90
_cell_angle_beta 104.358(3)
_cell_angle_gamma 90
_cell_formula_units_Z 8
_cell_length_a 14.7505(9)
_cell_length_b 5.7579(3)
_cell_length_c 24.941(2)
_cell_measurement_reflns_used 5017
_cell_measurement_temperature 150
_cell_measurement_theta_max 27.46
_cell_measurement_theta_min 2.53
_cell_volume 2052.1(2)
_computing_cell_refinement 'DENZO-SMN (Otwinowski & Minor, 1997)'
_computing_data_collection 'COLLECT (Nonius, 1999)'
_computing_data_reduction DENZO-SMN
_computing_molecular_graphics 'ORTEPII (Johnson, 1976)'
_computing_publication_material 'TEXSAN and PLATON (Spek, 1990)'
_computing_structure_refinement 'TEXSAN (Molecular Structure Corporation, 1995)'
_computing_structure_solution 'SHELXS86 (Sheldrick, 1985)'
_diffrn_ambient_temperature 150
_diffrn_measured_fraction_theta_max .958
_diffrn_measurement_device_type 'Nonius KappaCCD diffractometer'
_diffrn_measurement_method 'omega scans with \k offsets'
_diffrn_radiation_monochromator graphite
_diffrn_radiation_source 'X-ray tube'
_diffrn_radiation_type MoK\a
_diffrn_radiation_wavelength .71073
_diffrn_reflns_av_R_equivalents .026
_diffrn_reflns_limit_h_max 19
_diffrn_reflns_limit_h_min 0
_diffrn_reflns_limit_k_max 7
_diffrn_reflns_limit_k_min 0
_diffrn_reflns_limit_l_max 31
_diffrn_reflns_limit_l_min -32
_diffrn_reflns_number 5017
_diffrn_reflns_theta_max 27.46
_exptl_absorpt_coefficient_mu .078
_exptl_absorpt_correction_type none
_exptl_crystal_colour colorless
_exptl_crystal_density_diffrn 1.225
_exptl_crystal_density_meas ?
_exptl_crystal_description 'cut plate'
_exptl_crystal_F_000 816
_exptl_crystal_size_max .38
_exptl_crystal_size_mid .35
_exptl_crystal_size_min .06
_refine_diff_density_max .28
_refine_diff_density_min -.26
_refine_ls_extinction_method none
_refine_ls_goodness_of_fit_ref 1.95
_refine_ls_hydrogen_treatment mixed
_refine_ls_matrix_type full
_refine_ls_number_parameters 131
_refine_ls_number_reflns 2274
_refine_ls_R_factor_gt .042
_refine_ls_shift/su_max .0007
_refine_ls_structure_factor_coef Fsqd
_refine_ls_weighting_details '1/[\s^2^~cs~ + (0.010I)^2^]'
_refine_ls_weighting_scheme sigma
_refine_ls_wR_factor_ref .088
_reflns_number_gt 1896
_reflns_number_total 2274
_reflns_threshold_expression 'I >2.00\s~I~'
_cod_data_source_file de1130.cif
_cod_data_source_block I
_cod_depositor_comments
;
The following automatic conversions were performed:

'_refine_ls_hydrogen_treatment' value ' mixed ' changed to 'mixed'
according to /home/saulius/struct/CIF-dictionaries/cif_core.dic
dictionary named 'cif_core.dic' version 2.4.1 from 2010-06-29.

Automatic conversion script
Id: cif_fix_values 1715 2011-07-08 13:25:40Z adriana 

The following automatic conversions were performed:

'_exptl_crystal_density_meas' value ' not measured' was changed to
'?' - the value is perceived as not measured.

Automatic conversion script
Id: cif_fix_values 3008 2015-01-20 13:52:24Z robertas 
;
_cod_original_sg_symbol_H-M 'C 2/c'
_cod_database_code 2011094

loop_
_symmetry_equiv_pos_as_xyz
'  +x,  +y,  +z'
'1/2+x,1/2+y,  +z'
'  -x,  +y,1/2-z'
1/2-x,1/2+y,1/2-z
'  -x,  -y,  -z'
'1/2-x,1/2-y,  -z'
'  +x,  -y,1/2+z'
1/2+x,1/2-y,1/2+z

loop_
_atom_site_label
_atom_site_fract_x
_atom_site_fract_y
_atom_site_fract_z
_atom_site_U_iso_or_equiv
_atom_site_adp_type
_atom_site_calc_flag
_atom_site_calc_attached_atom
_atom_site_refinement_flags
_atom_site_occupancy
O1 .87910(5) .20010(10) .50009(3) .0313(2) Uani d ? . 1.000
N1 .77489(7) .4964(2) .46092(4) .0266(3) Uani d ? . 1.000
C2 .85478(7) .3726(2) .47157(5) .0230(3) Uani d ? . 1.000
C3 .89852(7) .5274(2) .43507(4) .0208(3) Uani d ? . 1.000
C4 .80078(7) .6567(2) .42141(5) .0224(3) Uani d ? . 1.000
C5 .93459(7) .4136(2) .38913(5) .0221(3) Uani d ? . 1.000
C6 .97190(8) .5957(2) .35574(5) .0302(3) Uani d ? . 1.000
C7 1.01075(8) .2369(2) .41319(5) .0329(4) Uani d ? . 1.000
C8 .73939(7) .6457(2) .36348(5) .0204(3) Uani d ? . 1.000
C9 .73679(7) .8322(2) .32743(5) .0259(3) Uani d ? . 1.000
C10 .68042(8) .8270(2) .27411(5) .0283(3) Uani d ? . 1.000
C11 .62459(7) .6358(2) .25584(5) .0276(3) Uani d ? . 1.000
C12 .62679(7) .4490(2) .29104(5) .0266(3) Uani d ? . 1.000
C13 .68382(7) .4534(2) .34422(5) .0234(3) Uani d ? . 1.000
H1 .7210(8) .465(2) .4691(5) .041(4) Uiso d ? . 1.000
H3 .9471 .6263 .4580 .025 Uiso c C3 . 1.000
H4 .8070 .8163 .4355 .027 Uiso c C4 . 1.000
H5 .8824 .3322 .3642 .026 Uiso c C5 . 1.000
H6B .9217 .7043 .3390 .036 Uiso c C6 . 1.000
H6C 1.0234 .6809 .3802 .036 Uiso c C6 . 1.000
H6A .9946 .5191 .3265 .036 Uiso c C6 . 1.000
H7A 1.0308 .1598 .3830 .039 Uiso c C7 . 1.000
H7B 1.0643 .3163 .4374 .039 Uiso c C7 . 1.000
H7C .9861 .1209 .4346 .039 Uiso c C7 . 1.000
H9 .7756 .9693 .3401 .031 Uiso c C9 . 1.000
H10 .6800 .9589 .2492 .034 Uiso c C10 . 1.000
H11 .5838 .6326 .2183 .033 Uiso c C11 . 1.000
H12 .5877 .3126 .2782 .032 Uiso c C12 . 1.000
H13 .6851 .3193 .3686 .028 Uiso c C13 . 1.000

loop_
_atom_site_aniso_label
_atom_site_aniso_U_11
_atom_site_aniso_U_22
_atom_site_aniso_U_33
_atom_site_aniso_U_12
_atom_site_aniso_U_13
_atom_site_aniso_U_23
O1 .0274(4) .0359(5) .0316(5) .0029(4) .0090(4) .0126(4)
N1 .0234(5) .0345(6) .0250(6) .0037(4) .0120(4) .0067(4)
C2 .0219(5) .0280(6) .0188(6) -.0017(5) .0049(5) -.0012(5)
C3 .0193(5) .0218(6) .0214(6) -.0024(4) .0051(5) -.0006(5)
C4 .0255(6) .0203(6) .0233(6) .0001(5) .0097(5) -.0001(5)
C5 .0198(5) .0244(6) .0225(6) -.0036(5) .0061(5) -.0028(5)
C6 .0298(6) .0339(7) .0307(7) -.0047(5) .0144(6) -.0012(5)
C7 .0310(6) .0346(7) .0350(8) .0054(5) .0119(6) -.0029(6)
C8 .0182(5) .0207(6) .0244(6) .0037(4) .0093(5) .0003(4)
C9 .0241(6) .0207(6) .0335(7) -.0007(5) .0085(5) .0023(5)
C10 .0273(6) .0284(7) .0299(7) .0038(5) .0081(5) .0086(5)
C11 .0214(6) .0357(7) .0258(7) .0042(5) .0059(5) .0020(5)
C12 .0216(5) .0269(6) .0320(7) -.0024(5) .0080(5) -.0028(5)
C13 .0216(5) .0223(6) .0285(7) .0012(5) .0105(5) .0044(5)

loop_
_atom_type_symbol
_atom_type_scat_dispersion_real
_atom_type_scat_dispersion_imag
_atom_type_scat_source
H 0 0 'Stewart, Davidson and Simpson (1965)'
C .003 .002 'Creagh & McAuley (1992)'
O .011 .006 'Creagh & McAuley (1992)'
N .006 .003 'Creagh & McAuley (1992)'

loop_
_geom_angle_atom_site_label_1
_geom_angle_atom_site_label_2
_geom_angle_atom_site_label_3
_geom_angle
_geom_angle_publ_flag
C2 N1 C4 96.01(8) yes
C2 N1 H1 129.6(8) no
C4 N1 H1 132.8(8) no
O1 C2 N1 131.40(9) yes
O1 C2 C3 135.63(9) yes
N1 C2 C3 92.97(8) yes
C2 C3 C4 84.60(7) yes
C2 C3 C5 118.33(9) yes
C2 C3 H3 110.3 no
C4 C3 C5 120.59(9) no
C4 C3 H3 110.3 no
C5 C3 H3 110.3 no
N1 C4 C3 86.24(7) yes
N1 C4 C8 115.04(8) yes
N1 C4 H4 111.4 no
C3 C4 C8 119.09(8) no
C3 C4 H4 111.4 no
C8 C4 H4 111.4 no
C3 C5 C6 110.81(8) no
C3 C5 C7 110.57(9) no
C3 C5 H5 108.4 no
C6 C5 C7 110.10(8) no
C6 C5 H5 108.4 no
C7 C5 H5 108.4 no
C5 C6 H6B 109.5 no
C5 C6 H6C 109.5 no
C5 C6 H6A 109.5 no
H6B C6 H6C 109.5 no
H6B C6 H6A 109.5 no
H6C C6 H6A 109.5 no
C5 C7 H7A 109.5 no
C5 C7 H7B 109.5 no
C5 C7 H7C 109.5 no
H7A C7 H7B 109.5 no
H7A C7 H7C 109.5 no
H7B C7 H7C 109.5 no
C4 C8 C9 120.02(9) no
C4 C8 C13 121.90(9) no
C9 C8 C13 118.10(10) no
C8 C9 C10 121.10(10) no
C8 C9 H9 119.4 no
C10 C9 H9 119.4 no
C9 C10 C11 120.10(10) no
C9 C10 H10 120.0 no
C11 C10 H10 120.0 no
C10 C11 C12 119.40(10) no
C10 C11 H11 120.3 no
C12 C11 H11 120.3 no
C11 C12 C13 120.50(10) no
C11 C12 H12 119.8 no
C13 C12 H12 119.8 no
C8 C13 C12 120.80(10) no
C8 C13 H13 119.6 no
C12 C13 H13 119.6 no

loop_
_geom_bond_atom_site_label_1
_geom_bond_atom_site_label_2
_geom_bond_site_symmetry_1
_geom_bond_site_symmetry_2
_geom_bond_distance
_geom_bond_publ_flag
O1 C2 . . 1.2220(10) yes
N1 C2 . . 1.3460(10) yes
N1 C4 . . 1.4680(10) yes
N1 H1 . . .890(10) no
C2 C3 . . 1.5270(10) yes
C3 C4 . . 1.5830(10) yes
C3 C5 . . 1.5260(10) yes
C3 H3 . . .98 no
C4 C8 . . 1.504(2) yes
C4 H4 . . .98 no
C5 C6 . . 1.5240(10) no
C5 C7 . . 1.524(2) no
C5 H5 . . .98 no
C6 H6B . . .98 no
C6 H6C . . .98 no
C6 H6A . . .98 no
C7 H7A . . .98 no
C7 H7B . . .98 no
C7 H7C . . .98 no
C8 C9 . . 1.3950(10) no
C8 C13 . . 1.3900(10) no
C9 C10 . . 1.383(2) no
C9 H9 . . .98 no
C10 C11 . . 1.382(2) no
C10 H10 . . .98 no
C11 C12 . . 1.384(2) no
C11 H11 . . .98 no
C12 C13 . . 1.384(2) no
C12 H12 . . .98 no
C13 H13 . . .98 no

loop_
_geom_hbond_atom_site_label_D
_geom_hbond_atom_site_label_H
_geom_hbond_atom_site_label_A
_geom_hbond_site_symmetry_A
_geom_hbond_distance_DH
_geom_hbond_distance_HA
_geom_hbond_distance_DA
_geom_hbond_angle_DHA
_geom_hbond_publ_flag
N1 H1 O1 6_656 .890(10) 2.060(10) 2.9120(10) 161 yes
C3 H3 O1 5_766 .98 2.71 3.6340(10) 158 yes

loop_
_geom_torsion_atom_site_label_1
_geom_torsion_atom_site_label_2
_geom_torsion_atom_site_label_3
_geom_torsion_atom_site_label_4
_geom_torsion
_geom_torsion_publ_flag
O1 C2 N1 C4 -176.20(10) no
O1 C2 C3 C4 176.50(10) no
O1 C2 C3 C5 54.5(2) no
N1 C2 C3 C4 -3.14(8) no
N1 C2 C3 C5 -125.10(10) no
N1 C4 C3 C2 2.88(7) no
N1 C4 C3 C5 122.70(10) no
N1 C4 C8 C9 159.48(9) no
N1 C4 C8 C13 -20.30(10) no
C2 N1 C4 C3 -3.27(8) no
C2 N1 C4 C8 117.20(9) no
C2 C3 C4 C8 -113.79(9) no
C2 C3 C5 C6 177.64(9) no
C2 C3 C5 C7 -60.00(10) no
C3 C2 N1 C4 3.39(8) no
C3 C4 C8 C9 -100.30(10) no
C3 C4 C8 C13 79.90(10) no
C4 C3 C5 C6 76.40(10) no
C4 C3 C5 C7 -161.21(9) no
C4 C8 C9 C10 -179.52(9) no
C4 C8 C13 C12 178.94(9) no
C5 C3 C4 C8 6.10(10) no
C8 C9 C10 C11 .7(2) no
C8 C13 C12 C11 .50(10) no
C9 C8 C13 C12 -.80(10) no
C9 C10 C11 C12 -1.0(2) no
C10 C9 C8 C13 .20(10) no
C10 C11 C12 C13 .4(2) no

loop_
_cod_related_entry_id
_cod_related_entry_database
_cod_related_entry_code
1 ChemSpider 21107239
